data_7707641
loop_
_publ_author_name
'Mevissen, Christian'
'Sommer, David'
'Vasanthakumar, Sabarina'
'Truong, Khai-Nghi'
'Rissanen, Kari'
'Albrecht, Markus'

_publ_section_title
;
 Cation-translocation based isomerism offers a tool for the expansion of
 compressed helicates.
;
_journal_issue 27
_journal_name_full 'Dalton transactions (Cambridge, England : 2003)'
_journal_page_first 9372
_journal_page_last 9375
_journal_paper_doi 10.1039/d1dt01707a
_journal_volume 50
_journal_year 2021
_chemical_absolute_configuration ad
_chemical_formula_moiety 'C72 H81 Li3 Na O37.50 Ti2, 2(C3 H7 N O), H O0.50'
_chemical_formula_sum 'C78 H96 Li3 N2 Na O40 Ti2'
_chemical_formula_weight 1841.17
_chemical_name_systematic Na[Li3(1)3Ti2]
_space_group_crystal_system monoclinic
_space_group_IT_number 9
_space_group_name_Hall 'C -2yc'
_space_group_name_H-M_alt 'C 1 c 1'
_atom_sites_solution_hydrogens mixed
_audit_creation_method SHELXL-2017/1
_audit_update_record
;
2021-03-11 deposited with the CCDC.	2021-06-07 downloaded from the CCDC.
;
_cell_angle_alpha 90
_cell_angle_beta 107.797(2)
_cell_angle_gamma 90
_cell_formula_units_Z 4
_cell_length_a 14.6785(2)
_cell_length_b 40.9426(5)
_cell_length_c 14.4762(2)
_cell_measurement_reflns_used 23814
_cell_measurement_temperature 120(2)
_cell_measurement_theta_max 75.9030
_cell_measurement_theta_min 3.3000
_cell_volume 8283.5(2)
_computing_cell_refinement 'CrysAlisPro 1.171.39.43c (Rigaku OD, 2018)'
_computing_data_collection 'CrysAlisPro 1.171.39.43c (Rigaku OD, 2018)'
_computing_data_reduction 'CrysAlisPro 1.171.39.43c (Rigaku OD, 2018)'
_computing_molecular_graphics 'PLATON (Spek, 2009)'
_computing_structure_refinement 'SHELXL-2017/1 (Sheldrick, 2017)'
_computing_structure_solution 'SHELXS2013 (Sheldrick, 2015)'
_diffrn_ambient_temperature 120(2)
_diffrn_detector 'CCD plate'
_diffrn_detector_type Atlas
_diffrn_measured_fraction_theta_full 1.000
_diffrn_measured_fraction_theta_max 1.000
_diffrn_measurement_device 'four-circle diffractometer'
_diffrn_measurement_device_type 'SuperNova, Dual, Cu at home/near, Atlas'
_diffrn_measurement_method '\w scans'
_diffrn_radiation_monochromator mirror
_diffrn_radiation_type CuK\a
_diffrn_radiation_wavelength 1.54184
_diffrn_reflns_av_R_equivalents 0.0459
_diffrn_reflns_av_unetI/netI 0.0841
_diffrn_reflns_Laue_measured_fraction_full 1.000
_diffrn_reflns_Laue_measured_fraction_max 1.000
_diffrn_reflns_limit_h_max 17
_diffrn_reflns_limit_h_min -17
_diffrn_reflns_limit_k_max 49
_diffrn_reflns_limit_k_min -49
_diffrn_reflns_limit_l_max 17
_diffrn_reflns_limit_l_min -17
_diffrn_reflns_number 77475
_diffrn_reflns_point_group_measured_fraction_full 0.981
_diffrn_reflns_point_group_measured_fraction_max 0.977
_diffrn_reflns_theta_full 67.684
_diffrn_reflns_theta_max 69.994
_diffrn_reflns_theta_min 2.158
_diffrn_source 'micro-focus sealed X-ray tube'
_diffrn_source_type 'SuperNova (Cu) X-ray Source'
_exptl_absorpt_coefficient_mu 2.537
_exptl_absorpt_correction_T_max 1.000
_exptl_absorpt_correction_T_min 0.917
_exptl_absorpt_correction_type gaussian
_exptl_absorpt_process_details
;
CrysAlisPro 1.171.40.67a (Rigaku Oxford Diffraction, 2019)
Numerical absorption correction based on gaussian integration 
over a multifaceted crystal model.
Empirical absorption correction using spherical harmonics, 
implemented in SCALE3 ABSPACK scaling algorithm.
;
_exptl_crystal_colour orange
_exptl_crystal_density_diffrn 1.476
_exptl_crystal_description plate
_exptl_crystal_F_000 3848
_exptl_crystal_size_max 0.23
_exptl_crystal_size_mid 0.21
_exptl_crystal_size_min 0.04
_refine_diff_density_max 1.101
_refine_diff_density_min -0.746
_refine_diff_density_rms 0.104
_refine_ls_abs_structure_details
;
 Flack x determined using 4286 quotients [(I+)-(I-)]/[(I+)+(I-)]
 (Parsons, Flack and Wagner, Acta Cryst. B69 (2013) 249-259).
;
_refine_ls_abs_structure_Flack 0.094(3)
_refine_ls_extinction_method none
_refine_ls_goodness_of_fit_ref 1.090
_refine_ls_hydrogen_treatment constr
_refine_ls_matrix_type full
_refine_ls_number_parameters 1058
_refine_ls_number_reflns 15371
_refine_ls_number_restraints 124
_refine_ls_restrained_S_all 1.095
_refine_ls_R_factor_all 0.0850
_refine_ls_R_factor_gt 0.0726
_refine_ls_shift/su_max 0.001
_refine_ls_shift/su_mean 0.000
_refine_ls_structure_factor_coef Fsqd
_refine_ls_weighting_details 'w=1/[\s^2^(Fo^2^)+(0.0821P)^2^+4.0271P] where P=(Fo^2^+2Fc^2^)/3'
_refine_ls_weighting_scheme calc
_refine_ls_wR_factor_gt 0.1799
_refine_ls_wR_factor_ref 0.1880
_reflns_Friedel_coverage 0.952
_reflns_Friedel_fraction_full 0.962
_reflns_Friedel_fraction_max 0.954
_reflns_number_gt 12018
_reflns_number_total 15371
_reflns_threshold_expression 'I > 2\s(I)'
_cod_data_source_file d1dt01707a2.cif
_cod_data_source_block Na[Li3(1)3Ti2]
_cod_depositor_comments 'Adding full bibliography for 7707641--7707642.cif.'
_cod_original_sg_symbol_H-M 'C c'
_cod_database_code 7707641
_shelx_shelxl_version_number 2017/1
_shelx_space_group_comment
;
The symmetry employed for this shelxl refinement is uniquely defined
by the following loop, which should always be used as a source of
symmetry information in preference to the above space-group names.
They are only intended as comments.
;
_shelx_estimated_absorpt_t_min 0.593
_shelx_estimated_absorpt_t_max 0.905
_oxdiff_exptl_absorpt_empirical_full_min 0.815
_oxdiff_exptl_absorpt_empirical_full_max 1.251
_oxdiff_exptl_absorpt_empirical_details
;
Empirical correction (ABSPACK) includes:
- Absorption correction using spherical harmonics
- Frame scaling
;

loop_
_space_group_symop_operation_xyz
'x, y, z'
'x, -y, z+1/2'
'x+1/2, y+1/2, z'
'x+1/2, -y+1/2, z+1/2'

loop_
_atom_site_label
_atom_site_type_symbol
_atom_site_fract_x
_atom_site_fract_y
_atom_site_fract_z
_atom_site_U_iso_or_equiv
_atom_site_adp_type
_atom_site_occupancy
_atom_site_site_symmetry_order
_atom_site_calc_flag
_atom_site_refinement_flags_posn
_atom_site_refinement_flags_adp
_atom_site_refinement_flags_occupancy
_atom_site_disorder_assembly
_atom_site_disorder_group
Ti1 Ti 0.41602(10) 0.65447(3) 0.27768(9) 0.0323(3) Uani 1 1 d . . . . .
Ti2 Ti 0.63118(10) 0.66411(3) 0.66067(9) 0.0315(3) Uani 1 1 d . . . . .
Na1 Na 0.0109(8) 0.56406(17) 0.4867(6) 0.138(3) Uani 1 1 d . . . . .
Li1 Li 0.4176(9) 0.6363(3) 0.5080(9) 0.031(2) Uani 1 1 d . . . . .
Li2 Li 0.6351(10) 0.6361(3) 0.4399(10) 0.037(3) Uani 1 1 d . . . . .
Li3 Li 0.5116(11) 0.7103(3) 0.4602(10) 0.035(3) Uani 1 1 d . . . . .
O1 O 0.3126(4) 0.68305(14) 0.2197(4) 0.0391(12) Uani 1 1 d . . . . .
O2 O 0.3648(4) 0.66122(12) 0.3910(4) 0.0310(11) Uani 1 1 d . . . . .
O3 O 0.3239(4) 0.65450(13) 0.5661(4) 0.0374(12) Uani 1 1 d . . . . .
O4 O 0.1940(4) 0.68123(15) 0.5763(4) 0.0435(14) Uani 1 1 d . . . . .
O5 O 0.0620(5) 0.64566(16) 0.6530(5) 0.0532(16) Uani 1 1 d . . . . .
O6 O -0.0333(8) 0.5862(2) 0.6294(9) 0.104(3) Uani 1 1 d . . . . .
O7 O 0.0775(9) 0.5293(2) 0.6402(10) 0.108(3) Uani 1 1 d . . . . .
O8 O 0.2499(9) 0.4930(3) 0.5506(10) 0.117(3) Uani 1 1 d D . . . .
O9 O 0.3955(7) 0.53636(18) 0.5203(7) 0.087(3) Uani 1 1 d . . . . .
O10 O 0.3855(5) 0.59042(14) 0.4928(5) 0.0485(14) Uani 1 1 d . . . . .
O11 O 0.5461(4) 0.62688(12) 0.5930(4) 0.0353(12) Uani 1 1 d . . . . .
O12 O 0.7033(4) 0.62800(13) 0.7274(4) 0.0403(13) Uani 1 1 d . . . . .
O13 O 0.4742(4) 0.66036(13) 0.1772(4) 0.0375(12) Uani 1 1 d . . . . .
O14 O 0.5155(4) 0.68852(12) 0.3400(3) 0.0301(11) Uani 1 1 d . . . . .
O15 O 0.6107(4) 0.74052(13) 0.4551(4) 0.0372(12) Uani 1 1 d . . . . .
O16 O 0.7086(4) 0.76963(14) 0.3963(4) 0.0398(13) Uani 1 1 d . . . . .
O17 O 0.7611(7) 0.83632(19) 0.4221(6) 0.077(2) Uani 1 1 d . . . . .
O18 O 0.6712(11) 0.8974(3) 0.4128(11) 0.132(4) Uani 1 1 d . . . . .
O19 O 0.5388(9) 0.8768(4) 0.5085(11) 0.141(5) Uani 1 1 d . . . . .
O20 O 0.3784(6) 0.8341(2) 0.4916(5) 0.075(2) Uani 1 1 d . . . . .
O21 O 0.3128(5) 0.77065(16) 0.5162(4) 0.0569(19) Uani 1 1 d . . . . .
O22 O 0.4122(4) 0.74120(12) 0.4598(3) 0.0338(11) Uani 1 1 d . . . . .
O23 O 0.5221(4) 0.69407(12) 0.5890(3) 0.0289(10) Uani 1 1 d . . . . .
O24 O 0.5759(4) 0.67261(13) 0.7616(4) 0.0352(12) Uani 1 1 d . . . . .
O25 O 0.3546(4) 0.61454(14) 0.2256(4) 0.0426(13) Uani 1 1 d . . . . .
O26 O 0.5095(4) 0.62143(12) 0.3602(4) 0.0340(12) Uani 1 1 d . . . . .
O27 O 0.6775(5) 0.59222(14) 0.4721(4) 0.0446(14) Uani 1 1 d . . . . .
O28 O 0.6786(7) 0.53773(16) 0.4743(6) 0.080(3) Uani 1 1 d . . . . .
O29 O 0.8579(16) 0.5200(4) 0.4404(18) 0.190(7) Uani 1 1 d D . . . .
O30 O 0.9795(10) 0.5244(4) 0.3387(12) 0.147(6) Uani 1 1 d D . . . .
O31 O 1.0749(9) 0.5802(2) 0.3422(9) 0.110(3) Uani 1 1 d . . . . .
O32 O 0.9768(5) 0.64044(16) 0.2899(5) 0.0534(16) Uani 1 1 d . . . . .
O33 O 0.8443(5) 0.68072(18) 0.3507(4) 0.0542(17) Uani 1 1 d . . . . .
O34 O 0.7251(4) 0.65233(13) 0.3758(4) 0.0375(12) Uani 1 1 d . . . . .
O35 O 0.6803(4) 0.66722(12) 0.5455(4) 0.0299(11) Uani 1 1 d . . . . .
O36 O 0.7289(4) 0.69566(13) 0.7063(4) 0.0367(12) Uani 1 1 d . . . . .
O37 O -0.1194(17) 0.5957(3) 0.3888(13) 0.091(5) Uani 0.5 1 d . . P . .
H37O H -0.091441 0.608369 0.360734 0.109 Uiso 0.5 1 d R U P . .
H37P H -0.160249 0.610383 0.385716 0.109 Uiso 0.5 1 d R U P . .
O38 O 0.1503(10) 0.5949(3) 0.5643(9) 0.1150(19) Uani 1 1 d . . . . .
H38O H 0.126086 0.609526 0.590166 0.138 Uiso 1 1 d R U . . .
H38P H 0.204541 0.591241 0.603772 0.138 Uiso 1 1 d R U . . .
C1 C 0.2864(6) 0.68015(18) 0.3701(6) 0.0351(16) Uani 1 1 d . . . . .
C2 C 0.2590(6) 0.69328(19) 0.2751(6) 0.0365(17) Uani 1 1 d . . . . .
C3 C 0.1828(6) 0.7145(2) 0.2433(6) 0.0430(19) Uani 1 1 d . . . . .
H3 H 0.166480 0.723803 0.180282 0.052 Uiso 1 1 calc R U . . .
C4 C 0.1298(7) 0.7219(2) 0.3069(7) 0.048(2) Uani 1 1 d . . . . .
H4 H 0.077331 0.736527 0.286680 0.057 Uiso 1 1 calc R U . . .
C5 C 0.1530(6) 0.7082(2) 0.3976(6) 0.0404(18) Uani 1 1 d . . . . .
H5 H 0.114756 0.713092 0.438244 0.048 Uiso 1 1 calc R U . . .
C6 C 0.2315(6) 0.68713(18) 0.4321(6) 0.0335(16) Uani 1 1 d . . . . .
C7 C 0.2564(6) 0.67265(19) 0.5299(6) 0.0363(17) Uani 1 1 d . . . . .
C8 C 0.2145(7) 0.6698(3) 0.6754(6) 0.050(2) Uani 1 1 d . . . . .
H8A H 0.263515 0.683812 0.719951 0.060 Uiso 1 1 calc R U . . .
H8B H 0.238958 0.647086 0.681125 0.060 Uiso 1 1 calc R U . . .
C9 C 0.1227(7) 0.6712(3) 0.7006(7) 0.053(2) Uani 1 1 d . . . . .
H9A H 0.136256 0.669071 0.771695 0.063 Uiso 1 1 calc R U . . .
H9B H 0.090948 0.692519 0.680372 0.063 Uiso 1 1 calc R U . . .
C10 C -0.0147(7) 0.6405(3) 0.6929(9) 0.061(3) Uani 1 1 d . . . . .
H10A H -0.049963 0.661144 0.691435 0.073 Uiso 1 1 calc R U . . .
H10B H 0.011483 0.633386 0.761299 0.073 Uiso 1 1 calc R U . . .
C11 C -0.0811(10) 0.6151(3) 0.6362(13) 0.092(4) Uani 1 1 d . . . . .
H11A H -0.130799 0.610448 0.667815 0.111 Uiso 1 1 calc R U . . .
H11B H -0.113537 0.623453 0.570194 0.111 Uiso 1 1 calc R U . . .
C12 C -0.0019(12) 0.5689(3) 0.7099(12) 0.087(4) Uani 1 1 d . . . . .
H12A H -0.053102 0.553529 0.712767 0.105 Uiso 1 1 calc R U . . .
H12B H 0.009380 0.583895 0.765858 0.105 Uiso 1 1 calc R U . . .
C13 C 0.0860(17) 0.5500(7) 0.721(2) 0.169(6) Uani 1 1 d . . . . .
H13A H 0.140187 0.565244 0.728522 0.203 Uiso 1 1 calc R U . . .
H13B H 0.100100 0.536592 0.780686 0.203 Uiso 1 1 calc R U . . .
C14 C 0.1638(17) 0.5149(7) 0.6430(18) 0.169(6) Uani 1 1 d D . . . .
H14A H 0.174343 0.494900 0.683193 0.203 Uiso 1 1 calc R U . . .
H14B H 0.217398 0.530196 0.671213 0.203 Uiso 1 1 calc R U . . .
C15 C 0.1578(15) 0.5067(7) 0.5399(18) 0.169(6) Uani 1 1 d D . . . .
H15A H 0.106288 0.490688 0.511623 0.203 Uiso 1 1 calc R U . . .
H15B H 0.146741 0.526489 0.498650 0.203 Uiso 1 1 calc R U . . .
C16 C 0.2687(13) 0.5031(4) 0.4720(15) 0.117(3) Uani 1 1 d D . . . .
H16A H 0.206640 0.501543 0.420211 0.141 Uiso 1 1 calc R U . . .
H16B H 0.309157 0.485603 0.457996 0.141 Uiso 1 1 calc R U . . .
C17 C 0.3102(13) 0.5326(4) 0.4511(16) 0.117(3) Uani 1 1 d D . . . .
H17A H 0.319310 0.531235 0.386164 0.141 Uiso 1 1 calc R U . . .
H17B H 0.267893 0.551348 0.451619 0.141 Uiso 1 1 calc R U . . .
C18 C 0.4300(8) 0.5671(2) 0.5351(7) 0.055(2) Uani 1 1 d . . . . .
C19 C 0.5237(7) 0.5686(2) 0.6101(7) 0.049(2) Uani 1 1 d . . . . .
C20 C 0.5729(7) 0.59774(19) 0.6340(6) 0.0428(19) Uani 1 1 d . . . . .
C21 C 0.6622(7) 0.5987(2) 0.7100(7) 0.047(2) Uani 1 1 d . . . . .
C22 C 0.7003(8) 0.5709(2) 0.7608(8) 0.057(2) Uani 1 1 d . . . . .
H22 H 0.759779 0.571659 0.810874 0.069 Uiso 1 1 calc R U . . .
C23 C 0.6495(9) 0.5417(3) 0.7370(9) 0.070(3) Uani 1 1 d . . . . .
H23 H 0.674773 0.522505 0.772339 0.084 Uiso 1 1 calc R U . . .
C24 C 0.5642(9) 0.5400(3) 0.6639(9) 0.065(3) Uani 1 1 d . . . . .
H24 H 0.531725 0.519650 0.648959 0.078 Uiso 1 1 calc R U . . .
C25 C 0.5573(6) 0.70210(18) 0.2784(5) 0.0323(16) Uani 1 1 d . . . . .
C26 C 0.5329(6) 0.68573(19) 0.1869(5) 0.0337(16) Uani 1 1 d . . . . .
C27 C 0.5704(6) 0.6960(2) 0.1152(5) 0.0361(16) Uani 1 1 d . . . . .
H27 H 0.554343 0.684921 0.054708 0.043 Uiso 1 1 calc R U . . .
C28 C 0.6330(7) 0.7232(2) 0.1328(6) 0.045(2) Uani 1 1 d . . . . .
H28 H 0.659523 0.730415 0.084139 0.053 Uiso 1 1 calc R U . . .
C29 C 0.6556(6) 0.7393(2) 0.2217(6) 0.0396(17) Uani 1 1 d . . . . .
H29 H 0.696655 0.757771 0.232565 0.047 Uiso 1 1 calc R U . . .
C30 C 0.6190(5) 0.72871(18) 0.2958(5) 0.0313(15) Uani 1 1 d . . . . .
C31 C 0.6437(6) 0.74615(18) 0.3894(5) 0.0333(16) Uani 1 1 d . . . . .
C32 C 0.7386(7) 0.7861(2) 0.4895(5) 0.0432(19) Uani 1 1 d . . . . .
H32A H 0.767193 0.770323 0.542062 0.052 Uiso 1 1 calc R U . . .
H32B H 0.683051 0.796656 0.502560 0.052 Uiso 1 1 calc R U . . .
C33 C 0.8103(7) 0.8111(3) 0.4848(6) 0.055(3) Uani 1 1 d . . . . .
H33A H 0.842335 0.820045 0.550315 0.066 Uiso 1 1 calc R U . . .
H33B H 0.859600 0.801338 0.459517 0.066 Uiso 1 1 calc R U . . .
C34 C 0.8160(13) 0.8652(4) 0.4387(15) 0.119(4) Uani 1 1 d D . . . .
H34A H 0.841829 0.869659 0.509124 0.142 Uiso 1 1 calc R U . . .
H34B H 0.870245 0.863149 0.411873 0.142 Uiso 1 1 calc R U . . .
C35 C 0.7535(13) 0.8909(4) 0.3911(16) 0.119(4) Uani 1 1 d D . . . .
H35A H 0.791646 0.911265 0.402373 0.142 Uiso 1 1 calc R U . . .
H35B H 0.735153 0.886406 0.320569 0.142 Uiso 1 1 calc R U . . .
C36 C 0.6667(13) 0.9096(5) 0.4921(12) 0.108(3) Uani 1 1 d D . . . .
H36A H 0.622939 0.928563 0.477114 0.129 Uiso 1 1 calc R U . . .
H36B H 0.730961 0.917677 0.529276 0.129 Uiso 1 1 calc R U . . .
C37 C 0.6358(15) 0.8883(6) 0.5499(15) 0.147(8) Uani 1 1 d D . . . .
H37A H 0.641000 0.899280 0.612255 0.176 Uiso 1 1 calc R U . . .
H37B H 0.679122 0.869164 0.564364 0.176 Uiso 1 1 calc R U . . .
C38 C 0.5306(15) 0.8433(5) 0.4709(15) 0.108(3) Uani 1 1 d . . . . .
H38A H 0.569277 0.840991 0.426011 0.129 Uiso 1 1 calc R U . . .
H38B H 0.556221 0.827870 0.525450 0.129 Uiso 1 1 calc R U . . .
C39 C 0.4307(12) 0.8349(5) 0.4197(12) 0.108(3) Uani 1 1 d . . . . .
H39A H 0.427203 0.813285 0.388082 0.129 Uiso 1 1 calc R U . . .
H39B H 0.402228 0.851381 0.369128 0.129 Uiso 1 1 calc R U . . .
C40 C 0.2785(8) 0.8236(2) 0.4485(6) 0.055(2) Uani 1 1 d . . . . .
H40A H 0.241873 0.827539 0.494657 0.066 Uiso 1 1 calc R U . . .
H40B H 0.248122 0.836174 0.388523 0.066 Uiso 1 1 calc R U . . .
C41 C 0.2788(9) 0.7889(2) 0.4264(6) 0.059(3) Uani 1 1 d . . . . .
H41A H 0.213339 0.781676 0.389802 0.071 Uiso 1 1 calc R U . . .
H41B H 0.321049 0.784773 0.385813 0.071 Uiso 1 1 calc R U . . .
C42 C 0.3811(6) 0.74829(18) 0.5258(5) 0.0350(16) Uani 1 1 d . . . . .
C43 C 0.4141(6) 0.73377(17) 0.6244(5) 0.0312(15) Uani 1 1 d . . . . .
C44 C 0.4795(5) 0.70901(17) 0.6488(5) 0.0280(14) Uani 1 1 d . . . . .
C45 C 0.5095(6) 0.69677(18) 0.7444(5) 0.0312(15) Uani 1 1 d . . . . .
C46 C 0.4722(6) 0.70868(19) 0.8143(5) 0.0356(16) Uani 1 1 d . . . . .
H46 H 0.491525 0.699918 0.878121 0.043 Uiso 1 1 calc R U . . .
C47 C 0.4056(6) 0.73378(19) 0.7891(6) 0.0367(17) Uani 1 1 d . . . . .
H47 H 0.379723 0.742431 0.836621 0.044 Uiso 1 1 calc R U . . .
C48 C 0.3763(6) 0.74637(18) 0.6966(5) 0.0346(16) Uani 1 1 d . . . . .
H48 H 0.330662 0.763556 0.680967 0.042 Uiso 1 1 calc R U . . .
C49 C 0.4882(7) 0.5906(2) 0.3317(6) 0.0407(18) Uani 1 1 d . . . . .
C50 C 0.4020(7) 0.58693(19) 0.2562(6) 0.0439(19) Uani 1 1 d . . . . .
C51 C 0.3733(9) 0.5564(2) 0.2177(8) 0.063(3) Uani 1 1 d . . . . .
H51 H 0.316436 0.554007 0.164715 0.076 Uiso 1 1 calc R U . . .
C52 C 0.4273(10) 0.5296(2) 0.2566(10) 0.079(4) Uani 1 1 d . . . . .
H52 H 0.404505 0.508569 0.233105 0.094 Uiso 1 1 calc R U . . .
C53 C 0.5131(10) 0.5322(3) 0.3282(9) 0.073(3) Uani 1 1 d . . . . .
H53 H 0.550227 0.513254 0.351473 0.088 Uiso 1 1 calc R U . . .
C54 C 0.5465(7) 0.5631(2) 0.3672(7) 0.051(2) Uani 1 1 d . . . . .
C55 C 0.6394(7) 0.5669(2) 0.4428(7) 0.049(2) Uani 1 1 d . . . . .
C56 C 0.7713(11) 0.5376(4) 0.5455(11) 0.092(4) Uani 1 1 d . . . . .
H56A H 0.764603 0.532465 0.609989 0.110 Uiso 1 1 calc R U . . .
H56B H 0.800510 0.559499 0.548979 0.110 Uiso 1 1 calc R U . . .
C57 C 0.835(2) 0.5127(6) 0.521(2) 0.164(6) Uani 1 1 d . . . . .
H57A H 0.895107 0.510845 0.575604 0.197 Uiso 1 1 calc R U . . .
H57B H 0.803259 0.491156 0.511952 0.197 Uiso 1 1 calc R U . . .
C58 C 0.897(2) 0.4900(5) 0.418(2) 0.164(6) Uani 1 1 d D . . . .
H58A H 0.957586 0.484536 0.468749 0.197 Uiso 1 1 calc R U . . .
H58B H 0.851240 0.471749 0.412370 0.197 Uiso 1 1 calc R U . . .
C59 C 0.9128(18) 0.4963(5) 0.3283(18) 0.157(6) Uani 1 1 d D . . . .
H59A H 0.851239 0.501411 0.278545 0.188 Uiso 1 1 calc R U . . .
H59B H 0.940414 0.476752 0.306875 0.188 Uiso 1 1 calc R U . . .
C60 C 0.978(2) 0.5380(6) 0.256(2) 0.157(6) Uani 1 1 d . . . . .
H60A H 0.916618 0.550155 0.230326 0.188 Uiso 1 1 calc R U . . .
H60B H 0.977281 0.520409 0.208575 0.188 Uiso 1 1 calc R U . . .
C61 C 1.0586(14) 0.5610(3) 0.2590(13) 0.110(3) Uani 1 1 d . . . . .
H61A H 1.116982 0.548450 0.261353 0.132 Uiso 1 1 calc R U . . .
H61B H 1.041749 0.574970 0.200429 0.132 Uiso 1 1 calc R U . . .
C62 C 1.1235(11) 0.6105(3) 0.3315(11) 0.089(3) Uani 1 1 d . . . . .
H62A H 1.178786 0.605238 0.308615 0.107 Uiso 1 1 calc R U . . .
H62B H 1.148237 0.621212 0.395650 0.107 Uiso 1 1 calc R U . . .
C63 C 1.0584(11) 0.6338(3) 0.2613(11) 0.089(3) Uani 1 1 d . . . . .
H63A H 1.092966 0.654392 0.259055 0.107 Uiso 1 1 calc R U . . .
H63B H 1.038606 0.624132 0.195439 0.107 Uiso 1 1 calc R U . . .
C64 C 0.9181(7) 0.6635(2) 0.2320(7) 0.049(2) Uani 1 1 d . . . . .
H64A H 0.905484 0.657816 0.162797 0.059 Uiso 1 1 calc R U . . .
H64B H 0.949097 0.685234 0.243577 0.059 Uiso 1 1 calc R U . . .
C65 C 0.8255(7) 0.6642(3) 0.2570(7) 0.055(2) Uani 1 1 d . . . . .
H65A H 0.775894 0.676156 0.206392 0.066 Uiso 1 1 calc R U . . .
H65B H 0.802505 0.641692 0.261094 0.066 Uiso 1 1 calc R U . . .
C66 C 0.7885(6) 0.6723(2) 0.4038(6) 0.0394(18) Uani 1 1 d . . . . .
C67 C 0.8123(6) 0.69008(19) 0.4967(6) 0.0368(17) Uani 1 1 d . . . . .
C68 C 0.7577(5) 0.68601(18) 0.5609(5) 0.0310(15) Uani 1 1 d . . . . .
C69 C 0.7855(6) 0.70238(18) 0.6507(6) 0.0342(16) Uani 1 1 d . . . . .
C70 C 0.8631(6) 0.7233(2) 0.6768(6) 0.0404(18) Uani 1 1 d . . . . .
H70 H 0.880717 0.734124 0.737739 0.048 Uiso 1 1 calc R U . . .
C71 C 0.9144(6) 0.7281(2) 0.6126(6) 0.0436(19) Uani 1 1 d . . . . .
H71 H 0.966394 0.743056 0.628584 0.052 Uiso 1 1 calc R U . . .
C72 C 0.8913(7) 0.7112(2) 0.5238(6) 0.0442(19) Uani 1 1 d . . . . .
H72 H 0.929327 0.714182 0.481870 0.053 Uiso 1 1 calc R U . . .
O39 O 0.3313(10) 0.5820(3) 0.7017(9) 0.1150(19) Uani 1 1 d . . . . .
N1 N 0.4692(13) 0.5879(4) 0.8358(12) 0.1150(19) Uani 1 1 d . . . . .
C73 C 0.4059(16) 0.5965(6) 0.7541(16) 0.132(7) Uani 1 1 d . . . . .
H73 H 0.417791 0.617033 0.729739 0.159 Uiso 1 1 calc R U . . .
C74 C 0.4653(15) 0.5569(4) 0.8804(13) 0.1150(19) Uani 1 1 d . . . . .
H74A H 0.409480 0.544674 0.841184 0.172 Uiso 1 1 calc R U . . .
H74B H 0.460029 0.560349 0.945586 0.172 Uiso 1 1 calc R U . . .
H74C H 0.523653 0.544554 0.884978 0.172 Uiso 1 1 calc R U . . .
C75 C 0.5469(15) 0.6099(4) 0.8844(13) 0.1150(19) Uani 1 1 d . . . . .
H75A H 0.541386 0.630056 0.846639 0.172 Uiso 1 1 calc R U . . .
H75B H 0.608357 0.599374 0.889985 0.172 Uiso 1 1 calc R U . . .
H75C H 0.543368 0.615057 0.949322 0.172 Uiso 1 1 calc R U . . .
O40 O 0.4270(18) 0.9279(6) 0.484(2) 0.133(10) Uani 0.5 1 d . . P . .
H40O H 0.461922 0.911227 0.491943 0.160 Uiso 0.5 1 d R U P . .
H40P H 0.380235 0.930286 0.504894 0.160 Uiso 0.5 1 d R U P . .
O41 O 0.2755(13) 0.9372(3) 0.5584(15) 0.166(7) Uani 1 1 d . . . . .
N2 N 0.1650(10) 0.9221(3) 0.6311(10) 0.096(4) Uani 1 1 d . . . . .
C76 C 0.2312(13) 0.9148(5) 0.5836(12) 0.110(6) Uani 1 1 d . . . . .
H76 H 0.242724 0.892724 0.570313 0.131 Uiso 1 1 calc R U . . .
C77 C 0.140(2) 0.9537(4) 0.646(2) 0.178(12) Uani 1 1 d . . . . .
H77A H 0.176383 0.960702 0.711855 0.267 Uiso 1 1 calc R U . . .
H77B H 0.071347 0.954656 0.638740 0.267 Uiso 1 1 calc R U . . .
H77C H 0.154298 0.968257 0.598662 0.267 Uiso 1 1 calc R U . . .
C78 C 0.1188(12) 0.8964(3) 0.6654(11) 0.087(4) Uani 1 1 d . . . . .
H78A H 0.050154 0.896745 0.630157 0.131 Uiso 1 1 calc R U . . .
H78B H 0.128214 0.899411 0.734877 0.131 Uiso 1 1 calc R U . . .
H78C H 0.145973 0.875419 0.654809 0.131 Uiso 1 1 calc R U . . .

loop_
_atom_site_aniso_label
_atom_site_aniso_U_11
_atom_site_aniso_U_22
_atom_site_aniso_U_33
_atom_site_aniso_U_23
_atom_site_aniso_U_13
_atom_site_aniso_U_12
Ti1 0.0280(7) 0.0421(7) 0.0257(6) -0.0001(5) 0.0067(5) 0.0005(6)
Ti2 0.0283(7) 0.0404(6) 0.0255(6) 0.0039(5) 0.0078(5) 0.0044(6)
Na1 0.192(7) 0.096(4) 0.100(5) 0.017(3) 0.005(4) -0.002(4)
Li1 0.021(6) 0.034(6) 0.038(7) 0.005(5) 0.012(5) 0.000(4)
Li2 0.039(8) 0.038(6) 0.033(6) -0.001(5) 0.006(6) -0.002(5)
Li3 0.038(7) 0.042(6) 0.029(6) -0.001(5) 0.016(5) -0.002(5)
O1 0.031(3) 0.057(3) 0.029(3) 0.007(2) 0.008(2) 0.003(2)
O2 0.027(3) 0.035(2) 0.030(3) 0.0025(19) 0.006(2) 0.001(2)
O3 0.030(3) 0.049(3) 0.035(3) 0.006(2) 0.011(2) 0.003(2)
O4 0.033(3) 0.066(4) 0.034(3) 0.009(2) 0.013(3) 0.012(3)
O5 0.045(4) 0.065(4) 0.058(4) 0.009(3) 0.028(3) 0.011(3)
O6 0.094(8) 0.081(6) 0.129(8) 0.015(6) 0.021(6) -0.006(5)
O7 0.096(6) 0.072(5) 0.148(9) 0.030(6) 0.026(7) 0.016(5)
O8 0.092(5) 0.115(6) 0.137(7) 0.036(5) 0.022(5) -0.003(4)
O9 0.101(7) 0.053(4) 0.081(6) 0.005(4) -0.012(5) -0.030(4)
O10 0.050(4) 0.043(3) 0.056(4) 0.003(3) 0.021(3) -0.003(3)
O11 0.035(3) 0.038(3) 0.033(3) 0.006(2) 0.010(2) 0.005(2)
O12 0.041(3) 0.045(3) 0.034(3) 0.007(2) 0.009(2) 0.005(2)
O13 0.034(3) 0.053(3) 0.027(3) -0.003(2) 0.010(2) 0.000(2)
O14 0.029(3) 0.039(3) 0.024(2) 0.0031(19) 0.010(2) 0.001(2)
O15 0.039(3) 0.049(3) 0.029(3) 0.003(2) 0.018(2) -0.003(2)
O16 0.041(3) 0.054(3) 0.026(3) -0.004(2) 0.013(2) -0.013(2)
O17 0.083(6) 0.075(5) 0.053(4) 0.013(3) -0.008(4) -0.028(4)
O18 0.143(10) 0.116(8) 0.145(11) 0.004(8) 0.056(9) -0.023(7)
O19 0.086(7) 0.191(13) 0.150(11) -0.070(10) 0.043(7) -0.048(8)
O20 0.082(6) 0.103(6) 0.035(3) -0.003(4) 0.009(4) -0.015(5)
O21 0.072(5) 0.068(4) 0.033(3) 0.018(3) 0.021(3) 0.045(3)
O22 0.037(3) 0.043(3) 0.023(2) 0.002(2) 0.011(2) 0.005(2)
O23 0.027(3) 0.038(3) 0.024(2) 0.0005(19) 0.010(2) 0.005(2)
O24 0.031(3) 0.046(3) 0.027(3) 0.009(2) 0.007(2) 0.008(2)
O25 0.035(3) 0.054(3) 0.037(3) -0.004(2) 0.008(3) -0.005(3)
O26 0.036(3) 0.034(3) 0.031(3) 0.000(2) 0.008(2) 0.002(2)
O27 0.043(4) 0.042(3) 0.048(3) 0.002(2) 0.012(3) 0.004(3)
O28 0.095(6) 0.041(4) 0.082(5) 0.000(3) -0.008(5) 0.017(4)
O29 0.24(2) 0.119(8) 0.261(17) -0.031(10) 0.147(15) 0.005(10)
O30 0.093(9) 0.216(17) 0.125(11) -0.018(11) 0.022(9) -0.043(10)
O31 0.132(7) 0.059(4) 0.111(7) -0.016(4) -0.005(6) -0.002(4)
O32 0.050(4) 0.058(4) 0.045(3) 0.008(3) 0.004(3) -0.001(3)
O33 0.044(4) 0.087(4) 0.037(3) -0.011(3) 0.021(3) -0.026(3)
O34 0.034(3) 0.050(3) 0.032(3) 0.001(2) 0.014(2) -0.001(2)
O35 0.026(3) 0.039(3) 0.026(3) -0.0003(19) 0.010(2) 0.000(2)
O36 0.032(3) 0.050(3) 0.027(3) 0.002(2) 0.008(2) 0.002(2)
O37 0.167(14) 0.047(7) 0.086(10) 0.012(7) 0.080(9) 0.027(9)
O38 0.140(5) 0.116(4) 0.109(4) -0.012(3) 0.067(4) -0.016(4)
C1 0.029(4) 0.035(4) 0.040(4) 0.002(3) 0.008(3) 0.002(3)
C2 0.029(4) 0.044(4) 0.036(4) 0.004(3) 0.010(3) 0.001(3)
C3 0.037(5) 0.052(5) 0.042(4) 0.010(4) 0.015(4) 0.006(4)
C4 0.040(5) 0.053(5) 0.045(5) 0.007(4) 0.005(4) 0.014(4)
C5 0.032(5) 0.049(4) 0.043(4) -0.002(3) 0.016(4) 0.002(3)
C6 0.025(4) 0.042(4) 0.033(4) 0.004(3) 0.007(3) 0.004(3)
C7 0.024(4) 0.048(4) 0.038(4) -0.001(3) 0.010(3) -0.005(3)
C8 0.037(5) 0.083(6) 0.031(4) 0.009(4) 0.010(4) 0.013(4)
C9 0.040(6) 0.085(7) 0.037(5) 0.001(4) 0.016(4) -0.003(5)
C10 0.040(5) 0.068(6) 0.087(7) 0.013(5) 0.039(6) 0.011(4)
C11 0.062(8) 0.084(9) 0.129(13) -0.017(8) 0.025(9) -0.003(7)
C12 0.104(11) 0.069(7) 0.100(10) -0.003(7) 0.048(9) -0.002(7)
C13 0.111(7) 0.195(13) 0.173(13) -0.048(11) 0.003(8) 0.048(7)
C14 0.111(7) 0.195(13) 0.173(13) -0.048(11) 0.003(8) 0.048(7)
C15 0.111(7) 0.195(13) 0.173(13) -0.048(11) 0.003(8) 0.048(7)
C16 0.092(5) 0.115(6) 0.137(7) 0.036(5) 0.022(5) -0.003(4)
C17 0.092(5) 0.115(6) 0.137(7) 0.036(5) 0.022(5) -0.003(4)
C18 0.067(7) 0.046(5) 0.053(6) -0.003(4) 0.020(5) -0.013(4)
C19 0.050(6) 0.044(5) 0.052(5) 0.009(4) 0.014(4) 0.000(4)
C20 0.053(6) 0.037(4) 0.041(4) 0.008(3) 0.018(4) 0.007(4)
C21 0.044(5) 0.061(5) 0.039(4) 0.017(4) 0.017(4) 0.016(4)
C22 0.058(6) 0.056(5) 0.057(6) 0.026(4) 0.016(5) 0.019(5)
C23 0.072(8) 0.058(6) 0.078(8) 0.028(5) 0.018(7) 0.026(5)
C24 0.073(8) 0.050(5) 0.079(8) 0.014(5) 0.034(7) 0.004(5)
C25 0.028(4) 0.042(4) 0.026(3) 0.004(3) 0.007(3) 0.006(3)
C26 0.026(4) 0.047(4) 0.027(4) 0.000(3) 0.006(3) 0.006(3)
C27 0.025(4) 0.056(5) 0.025(3) 0.002(3) 0.005(3) 0.004(3)
C28 0.038(5) 0.071(6) 0.029(4) 0.004(4) 0.018(4) 0.001(4)
C29 0.033(4) 0.054(5) 0.034(4) 0.007(3) 0.014(4) -0.004(3)
C30 0.025(4) 0.045(4) 0.026(3) 0.006(3) 0.011(3) 0.006(3)
C31 0.025(4) 0.043(4) 0.031(4) 0.003(3) 0.007(3) -0.001(3)
C32 0.048(5) 0.055(5) 0.023(4) -0.002(3) 0.004(4) -0.010(4)
C33 0.055(6) 0.081(7) 0.028(4) -0.008(4) 0.011(4) -0.028(5)
C34 0.101(8) 0.112(9) 0.133(11) 0.022(7) 0.021(7) -0.036(6)
C35 0.101(8) 0.112(9) 0.133(11) 0.022(7) 0.021(7) -0.036(6)
C36 0.090(6) 0.159(8) 0.081(5) -0.019(5) 0.036(5) -0.015(6)
C37 0.103(10) 0.221(18) 0.110(12) -0.006(10) 0.025(8) -0.074(12)
C38 0.090(6) 0.159(8) 0.081(5) -0.019(5) 0.036(5) -0.015(6)
C39 0.090(6) 0.159(8) 0.081(5) -0.019(5) 0.036(5) -0.015(6)
C40 0.065(7) 0.060(5) 0.032(4) 0.003(4) 0.005(4) 0.011(5)
C41 0.083(8) 0.066(6) 0.026(4) 0.013(4) 0.014(5) 0.042(5)
C42 0.039(5) 0.039(4) 0.027(4) 0.002(3) 0.010(3) 0.006(3)
C43 0.032(4) 0.040(4) 0.023(3) 0.004(3) 0.010(3) -0.001(3)
C44 0.028(4) 0.039(4) 0.021(3) -0.002(3) 0.012(3) -0.006(3)
C45 0.028(4) 0.041(4) 0.024(3) 0.003(3) 0.006(3) -0.001(3)
C46 0.032(4) 0.051(4) 0.025(4) 0.002(3) 0.010(3) -0.004(3)
C47 0.033(4) 0.052(4) 0.027(4) -0.001(3) 0.012(3) 0.004(3)
C48 0.032(4) 0.043(4) 0.030(4) 0.000(3) 0.011(3) 0.004(3)
C49 0.042(5) 0.042(4) 0.039(4) -0.004(3) 0.014(4) -0.006(3)
C50 0.045(5) 0.039(4) 0.044(5) -0.007(3) 0.007(4) -0.002(3)
C51 0.062(7) 0.053(5) 0.066(6) -0.019(5) 0.007(5) -0.011(5)
C52 0.091(10) 0.041(5) 0.091(9) -0.019(5) 0.010(8) -0.008(5)
C53 0.079(8) 0.052(6) 0.078(8) -0.012(5) 0.007(7) -0.007(5)
C54 0.055(6) 0.040(4) 0.056(5) -0.005(4) 0.016(5) 0.005(4)
C55 0.051(6) 0.048(5) 0.045(5) 0.007(4) 0.009(4) 0.013(4)
C56 0.078(9) 0.094(8) 0.093(10) 0.027(7) 0.009(7) 0.017(7)
C57 0.166(15) 0.120(8) 0.231(15) -0.018(9) 0.098(12) 0.014(9)
C58 0.166(15) 0.120(8) 0.231(15) -0.018(9) 0.098(12) 0.014(9)
C59 0.159(16) 0.127(11) 0.191(14) -0.058(9) 0.063(12) -0.027(10)
C60 0.159(16) 0.127(11) 0.191(14) -0.058(9) 0.063(12) -0.027(10)
C61 0.132(7) 0.059(4) 0.111(7) -0.016(4) -0.005(6) -0.002(4)
C62 0.078(6) 0.059(4) 0.101(7) -0.009(4) -0.014(5) 0.015(4)
C63 0.078(6) 0.059(4) 0.101(7) -0.009(4) -0.014(5) 0.015(4)
C64 0.045(6) 0.069(6) 0.037(4) 0.007(4) 0.018(4) 0.001(4)
C65 0.040(6) 0.094(7) 0.035(5) -0.005(4) 0.017(4) -0.002(5)
C66 0.034(5) 0.056(5) 0.030(4) 0.005(3) 0.013(3) 0.003(4)
C67 0.029(4) 0.049(4) 0.033(4) 0.008(3) 0.011(3) 0.006(3)
C68 0.022(4) 0.046(4) 0.024(3) 0.006(3) 0.005(3) 0.009(3)
C69 0.027(4) 0.042(4) 0.031(4) 0.002(3) 0.007(3) 0.004(3)
C70 0.037(5) 0.052(5) 0.029(4) -0.002(3) 0.005(3) -0.005(3)
C71 0.024(4) 0.061(5) 0.044(5) 0.003(4) 0.006(4) -0.007(3)
C72 0.036(5) 0.058(5) 0.037(4) 0.004(4) 0.010(4) -0.003(4)
O39 0.140(5) 0.116(4) 0.109(4) -0.012(3) 0.067(4) -0.016(4)
N1 0.140(5) 0.116(4) 0.109(4) -0.012(3) 0.067(4) -0.016(4)
C73 0.124(10) 0.194(18) 0.117(10) -0.050(11) 0.092(7) -0.033(10)
C74 0.140(5) 0.116(4) 0.109(4) -0.012(3) 0.067(4) -0.016(4)
C75 0.140(5) 0.116(4) 0.109(4) -0.012(3) 0.067(4) -0.016(4)
O40 0.100(18) 0.14(2) 0.17(3) 0.007(18) 0.060(18) 0.054(16)
O41 0.170(15) 0.116(9) 0.25(2) 0.019(11) 0.114(15) -0.036(10)
N2 0.113(10) 0.068(5) 0.117(10) -0.010(6) 0.050(8) -0.033(6)
C76 0.101(12) 0.149(15) 0.087(10) -0.009(9) 0.041(9) -0.057(11)
C77 0.27(3) 0.065(6) 0.25(3) -0.038(10) 0.16(3) -0.047(10)
C78 0.095(11) 0.088(8) 0.085(9) 0.034(7) 0.037(8) 0.018(8)

loop_
_atom_type_symbol
_atom_type_description
_atom_type_scat_dispersion_real
_atom_type_scat_dispersion_imag
_atom_type_scat_source
C C 0.0181 0.0091 'International Tables Vol C Tables 4.2.6.8 and 6.1.1.4'
H H 0.0000 0.0000 'International Tables Vol C Tables 4.2.6.8 and 6.1.1.4'
Li Li 0.0008 0.0003 'International Tables Vol C Tables 4.2.6.8 and 6.1.1.4'
O O 0.0492 0.0322 'International Tables Vol C Tables 4.2.6.8 and 6.1.1.4'
Na Na 0.1353 0.1239 'International Tables Vol C Tables 4.2.6.8 and 6.1.1.4'
Ti Ti 0.2191 1.8069 'International Tables Vol C Tables 4.2.6.8 and 6.1.1.4'
N N 0.0311 0.0180 'International Tables Vol C Tables 4.2.6.8 and 6.1.1.4'

loop_
_geom_angle_atom_site_label_1
_geom_angle_atom_site_label_2
_geom_angle_atom_site_label_3
_geom_angle
_geom_angle_site_symmetry_1
_geom_angle_site_symmetry_3
_geom_angle_publ_flag
O1 Ti1 O25 97.8(3) . . ?
O1 Ti1 O13 93.9(2) . . ?
O25 Ti1 O13 94.3(2) . . ?
O1 Ti1 O14 98.2(2) . . ?
O25 Ti1 O14 163.2(2) . . ?
O13 Ti1 O14 79.8(2) . . ?
O1 Ti1 O2 80.2(2) . . ?
O25 Ti1 O2 100.9(2) . . ?
O13 Ti1 O2 164.3(2) . . ?
O14 Ti1 O2 86.6(2) . . ?
O1 Ti1 O26 167.1(2) . . ?
O25 Ti1 O26 79.3(2) . . ?
O13 Ti1 O26 98.8(2) . . ?
O14 Ti1 O26 86.0(2) . . ?
O2 Ti1 O26 88.0(2) . . ?
O1 Ti1 Li1 109.4(3) . . ?
O25 Ti1 Li1 93.5(3) . . ?
O13 Ti1 Li1 154.1(3) . . ?
O14 Ti1 Li1 85.7(2) . . ?
O2 Ti1 Li1 29.4(2) . . ?
O26 Ti1 Li1 58.6(2) . . ?
O1 Ti1 Li2 153.2(3) . . ?
O25 Ti1 Li2 108.3(3) . . ?
O13 Ti1 Li2 90.3(3) . . ?
O14 Ti1 Li2 56.5(3) . . ?
O2 Ti1 Li2 88.7(3) . . ?
O26 Ti1 Li2 29.6(3) . . ?
Li1 Ti1 Li2 63.8(3) . . ?
O1 Ti1 Li3 90.7(3) . . ?
O25 Ti1 Li3 154.5(3) . . ?
O13 Ti1 Li3 109.1(3) . . ?
O14 Ti1 Li3 29.8(3) . . ?
O2 Ti1 Li3 56.8(3) . . ?
O26 Ti1 Li3 87.0(3) . . ?
Li1 Ti1 Li3 61.0(3) . . ?
Li2 Ti1 Li3 62.9(3) . . ?
O36 Ti2 O12 96.2(3) . . ?
O36 Ti2 O24 93.6(2) . . ?
O12 Ti2 O24 93.1(2) . . ?
O36 Ti2 O35 79.7(2) . . ?
O12 Ti2 O35 100.7(2) . . ?
O24 Ti2 O35 165.2(2) . . ?
O36 Ti2 O11 166.6(2) . . ?
O12 Ti2 O11 79.9(2) . . ?
O24 Ti2 O11 99.5(2) . . ?
O35 Ti2 O11 88.3(2) . . ?
O36 Ti2 O23 99.3(2) . . ?
O12 Ti2 O23 163.4(2) . . ?
O24 Ti2 O23 80.1(2) . . ?
O35 Ti2 O23 88.0(2) . . ?
O11 Ti2 O23 86.2(2) . . ?
O36 Ti2 Li2 109.1(3) . . ?
O12 Ti2 Li2 92.8(3) . . ?
O24 Ti2 Li2 155.7(3) . . ?
O35 Ti2 Li2 29.8(3) . . ?
O11 Ti2 Li2 58.5(3) . . ?
O23 Ti2 Li2 87.7(3) . . ?
O36 Ti2 Li1 153.7(3) . . ?
O12 Ti2 Li1 109.1(3) . . ?
O24 Ti2 Li1 92.0(3) . . ?
O35 Ti2 Li1 88.6(3) . . ?
O11 Ti2 Li1 29.7(2) . . ?
O23 Ti2 Li1 56.6(2) . . ?
Li2 Ti2 Li1 63.8(3) . . ?
O36 Ti2 Li3 93.2(3) . . ?
O12 Ti2 Li3 155.8(3) . . ?
O24 Ti2 Li3 108.5(3) . . ?
O35 Ti2 Li3 59.3(3) . . ?
O11 Ti2 Li3 85.8(3) . . ?
O23 Ti2 Li3 28.7(3) . . ?
Li2 Ti2 Li3 63.1(3) . . ?
Li1 Ti2 Li3 60.8(3) . . ?
O38 Na1 O37 114.2(6) . . ?
O38 Na1 O6 79.7(4) . . ?
O37 Na1 O6 86.0(5) . . ?
O38 Na1 O7 80.8(5) . . ?
O37 Na1 O7 147.1(7) . . ?
O6 Na1 O7 67.3(4) . . ?
O38 Na1 O30 128.9(6) . 1_455 ?
O37 Na1 O30 86.7(6) . 1_455 ?
O6 Na1 O30 150.7(6) . 1_455 ?
O7 Na1 O30 106.9(6) . 1_455 ?
O38 Na1 O31 77.1(4) . 1_455 ?
O37 Na1 O31 78.9(5) . 1_455 ?
O6 Na1 O31 143.9(4) . 1_455 ?
O7 Na1 O31 134.0(6) . 1_455 ?
O30 Na1 O31 61.3(5) 1_455 1_455 ?
O38 Na1 O29 165.7(7) . 1_455 ?
O37 Na1 O29 76.6(7) . 1_455 ?
O6 Na1 O29 92.3(6) . 1_455 ?
O7 Na1 O29 85.2(6) . 1_455 ?
O30 Na1 O29 58.4(5) 1_455 1_455 ?
O31 Na1 O29 115.3(6) 1_455 1_455 ?
O38 Na1 C15 81.6(7) . . ?
O37 Na1 C15 157.5(7) . . ?
O6 Na1 C15 113.6(6) . . ?
O7 Na1 C15 47.0(6) . . ?
O30 Na1 C15 70.8(6) 1_455 . ?
O31 Na1 C15 89.9(6) 1_455 . ?
O29 Na1 C15 91.0(7) 1_455 . ?
O38 Na1 H38O 18.2 . . ?
O37 Na1 H38O 102.2 . . ?
O6 Na1 H38O 64.0 . . ?
O7 Na1 H38O 83.7 . . ?
O30 Na1 H38O 145.3 1_455 . ?
O31 Na1 H38O 87.2 1_455 . ?
O29 Na1 H38O 156.2 1_455 . ?
C15 Na1 H38O 96.6 . . ?
O2 Li1 O10 113.3(7) . . ?
O2 Li1 O11 135.4(7) . . ?
O10 Li1 O11 92.0(6) . . ?
O2 Li1 O3 91.7(5) . . ?
O10 Li1 O3 103.8(6) . . ?
O11 Li1 O3 118.3(7) . . ?
O2 Li1 Ti1 31.1(3) . . ?
O10 Li1 Ti1 99.9(5) . . ?
O11 Li1 Ti1 112.1(5) . . ?
O3 Li1 Ti1 122.7(5) . . ?
O2 Li1 Ti2 115.7(5) . . ?
O10 Li1 Ti2 122.6(5) . . ?
O11 Li1 Ti2 30.9(3) . . ?
O3 Li1 Ti2 102.7(5) . . ?
Ti1 Li1 Ti2 106.8(3) . . ?
O2 Li1 Li3 56.1(4) . . ?
O10 Li1 Li3 156.9(6) . . ?
O11 Li1 Li3 86.1(5) . . ?
O3 Li1 Li3 97.3(5) . . ?
Ti1 Li1 Li3 60.1(3) . . ?
Ti2 Li1 Li3 60.0(3) . . ?
O27 Li2 O35 114.6(7) . . ?
O27 Li2 O26 91.9(6) . . ?
O35 Li2 O26 134.6(8) . . ?
O27 Li2 O34 102.6(7) . . ?
O35 Li2 O34 91.9(6) . . ?
O26 Li2 O34 118.7(7) . . ?
O27 Li2 Ti2 100.7(5) . . ?
O35 Li2 Ti2 31.0(3) . . ?
O26 Li2 Ti2 112.0(6) . . ?
O34 Li2 Ti2 122.7(6) . . ?
O27 Li2 Ti1 122.6(6) . . ?
O35 Li2 Ti1 114.7(6) . . ?
O26 Li2 Ti1 31.1(3) . . ?
O34 Li2 Ti1 103.2(5) . . ?
Ti2 Li2 Ti1 106.6(4) . . ?
O15 Li3 O22 99.1(6) . . ?
O15 Li3 O23 114.7(7) . . ?
O22 Li3 O23 93.8(6) . . ?
O15 Li3 O14 91.7(6) . . ?
O22 Li3 O14 121.3(8) . . ?
O23 Li3 O14 132.6(7) . . ?
O15 Li3 Ti1 122.0(6) . . ?
O22 Li3 Ti1 107.5(6) . . ?
O23 Li3 Ti1 113.7(5) . . ?
O14 Li3 Ti1 30.6(3) . . ?
O15 Li3 Ti2 100.8(6) . . ?
O22 Li3 Ti2 123.4(6) . . ?
O23 Li3 Ti2 30.2(3) . . ?
O14 Li3 Ti2 110.4(5) . . ?
Ti1 Li3 Ti2 105.2(3) . . ?
O15 Li3 Li1 156.1(7) . . ?
O22 Li3 Li1 103.0(6) . . ?
O23 Li3 Li1 55.3(4) . . ?
O14 Li3 Li1 84.4(5) . . ?
Ti1 Li3 Li1 58.9(3) . . ?
Ti2 Li3 Li1 59.2(3) . . ?
C2 O1 Ti1 117.5(5) . . ?
C1 O2 Li1 126.2(6) . . ?
C1 O2 Ti1 113.7(5) . . ?
Li1 O2 Ti1 119.5(4) . . ?
C7 O3 Li1 129.0(6) . . ?
C7 O4 C8 116.4(7) . . ?
C9 O5 C10 111.7(7) . . ?
C12 O6 C11 116.1(14) . . ?
C12 O6 Na1 115.0(9) . . ?
C11 O6 Na1 128.8(10) . . ?
C14 O7 C13 112.3(17) . . ?
C14 O7 Na1 111.4(14) . . ?
C13 O7 Na1 107.4(13) . . ?
C16 O8 C15 102.9(16) . . ?
C18 O9 C17 116.2(11) . . ?
C18 O10 Li1 129.3(8) . . ?
C20 O11 Li1 123.6(7) . . ?
C20 O11 Ti2 113.8(5) . . ?
Li1 O11 Ti2 119.4(4) . . ?
C21 O12 Ti2 117.1(6) . . ?
C26 O13 Ti1 116.3(4) . . ?
C25 O14 Li3 122.6(6) . . ?
C25 O14 Ti1 113.7(5) . . ?
Li3 O14 Ti1 119.6(5) . . ?
C31 O15 Li3 129.7(7) . . ?
C31 O16 C32 114.4(6) . . ?
C34 O17 C33 110.3(10) . . ?
C36 O18 C35 125.4(18) . . ?
C37 O19 C38 114.7(18) . . ?
C39 O20 C40 112.0(9) . . ?
C42 O21 C41 119.3(6) . . ?
C42 O22 Li3 128.3(6) . . ?
C44 O23 Li3 122.7(6) . . ?
C44 O23 Ti2 113.0(4) . . ?
Li3 O23 Ti2 121.1(5) . . ?
C45 O24 Ti2 116.3(4) . . ?
C50 O25 Ti1 117.4(5) . . ?
C49 O26 Li2 124.4(7) . . ?
C49 O26 Ti1 113.2(5) . . ?
Li2 O26 Ti1 119.3(4) . . ?
C55 O27 Li2 130.4(8) . . ?
C55 O28 C56 117.6(9) . . ?
C57 O29 C58 103.1(19) . . ?
C57 O29 Na1 109.2(18) . 1_655 ?
C58 O29 Na1 105.1(15) . 1_655 ?
C60 O30 C59 113.8(18) . . ?
C60 O30 Na1 115.8(14) . 1_655 ?
C59 O30 Na1 120.6(13) . 1_655 ?
C61 O31 C62 110.3(14) . . ?
C61 O31 Na1 122.5(11) . 1_655 ?
C62 O31 Na1 127.1(9) . 1_655 ?
C64 O32 C63 112.6(8) . . ?
C66 O33 C65 116.3(7) . . ?
C66 O34 Li2 129.3(6) . . ?
C68 O35 Li2 125.3(6) . . ?
C68 O35 Ti2 113.6(4) . . ?
Li2 O35 Ti2 119.2(5) . . ?
C69 O36 Ti2 118.0(5) . . ?
Na1 O37 H37O 101.6 . . ?
Na1 O37 H37P 148.2 . . ?
H37O O37 H37P 88.8 . . ?
Na1 O38 H38O 99.7 . . ?
Na1 O38 H38P 136.6 . . ?
H38O O38 H38P 105.4 . . ?
O2 C1 C6 126.3(7) . . ?
O2 C1 C2 114.0(7) . . ?
C6 C1 C2 119.7(7) . . ?
O1 C2 C3 123.9(7) . . ?
O1 C2 C1 114.5(7) . . ?
C3 C2 C1 121.5(7) . . ?
C2 C3 C4 118.1(8) . . ?
C2 C3 H3 120.9 . . ?
C4 C3 H3 120.9 . . ?
C5 C4 C3 120.9(8) . . ?
C5 C4 H4 119.5 . . ?
C3 C4 H4 119.5 . . ?
C4 C5 C6 121.8(8) . . ?
C4 C5 H5 119.1 . . ?
C6 C5 H5 119.1 . . ?
C5 C6 C1 117.8(7) . . ?
C5 C6 C7 121.6(7) . . ?
C1 C6 C7 120.5(7) . . ?
O3 C7 O4 122.3(7) . . ?
O3 C7 C6 126.0(7) . . ?
O4 C7 C6 111.7(7) . . ?
O4 C8 C9 107.3(7) . . ?
O4 C8 H8A 110.3 . . ?
C9 C8 H8A 110.3 . . ?
O4 C8 H8B 110.3 . . ?
C9 C8 H8B 110.3 . . ?
H8A C8 H8B 108.5 . . ?
O5 C9 C8 109.3(8) . . ?
O5 C9 H9A 109.8 . . ?
C8 C9 H9A 109.8 . . ?
O5 C9 H9B 109.8 . . ?
C8 C9 H9B 109.8 . . ?
H9A C9 H9B 108.3 . . ?
O5 C10 C11 110.2(10) . . ?
O5 C10 H10A 109.6 . . ?
C11 C10 H10A 109.6 . . ?
O5 C10 H10B 109.6 . . ?
C11 C10 H10B 109.6 . . ?
H10A C10 H10B 108.1 . . ?
O6 C11 C10 111.8(12) . . ?
O6 C11 H11A 109.3 . . ?
C10 C11 H11A 109.3 . . ?
O6 C11 H11B 109.3 . . ?
C10 C11 H11B 109.3 . . ?
H11A C11 H11B 107.9 . . ?
O6 C12 C13 115.9(17) . . ?
O6 C12 H12A 108.3 . . ?
C13 C12 H12A 108.3 . . ?
O6 C12 H12B 108.3 . . ?
C13 C12 H12B 108.3 . . ?
H12A C12 H12B 107.4 . . ?
O7 C13 C12 111.7(18) . . ?
O7 C13 H13A 109.3 . . ?
C12 C13 H13A 109.3 . . ?
O7 C13 H13B 109.3 . . ?
C12 C13 H13B 109.3 . . ?
H13A C13 H13B 107.9 . . ?
O7 C14 C15 106.8(18) . . ?
O7 C14 H14A 110.4 . . ?
C15 C14 H14A 110.4 . . ?
O7 C14 H14B 110.4 . . ?
C15 C14 H14B 110.4 . . ?
H14A C14 H14B 108.6 . . ?
O8 C15 C14 102.3(17) . . ?
O8 C15 Na1 151.9(19) . . ?
C14 C15 Na1 84.4(13) . . ?
O8 C15 H15A 111.3 . . ?
C14 C15 H15A 111.3 . . ?
Na1 C15 H15A 90.7 . . ?
O8 C15 H15B 111.3 . . ?
C14 C15 H15B 111.3 . . ?
Na1 C15 H15B 42.4 . . ?
H15A C15 H15B 109.2 . . ?
O8 C16 C17 132(2) . . ?
O8 C16 H16A 104.3 . . ?
C17 C16 H16A 104.3 . . ?
O8 C16 H16B 104.3 . . ?
C17 C16 H16B 104.3 . . ?
H16A C16 H16B 105.6 . . ?
O9 C17 C16 107.4(15) . . ?
O9 C17 H17A 110.2 . . ?
C16 C17 H17A 110.2 . . ?
O9 C17 H17B 110.2 . . ?
C16 C17 H17B 110.2 . . ?
H17A C17 H17B 108.5 . . ?
O10 C18 O9 122.5(10) . . ?
O10 C18 C19 125.4(8) . . ?
O9 C18 C19 112.1(9) . . ?
C20 C19 C24 118.2(10) . . ?
C20 C19 C18 121.2(8) . . ?
C24 C19 C18 120.5(9) . . ?
O11 C20 C19 126.8(9) . . ?
O11 C20 C21 113.1(8) . . ?
C19 C20 C21 120.0(8) . . ?
O12 C21 C22 123.8(10) . . ?
O12 C21 C20 115.1(7) . . ?
C22 C21 C20 121.1(10) . . ?
C21 C22 C23 118.5(11) . . ?
C21 C22 H22 120.8 . . ?
C23 C22 H22 120.8 . . ?
C24 C23 C22 121.8(9) . . ?
C24 C23 H23 119.1 . . ?
C22 C23 H23 119.1 . . ?
C23 C24 C19 120.4(10) . . ?
C23 C24 H24 119.8 . . ?
C19 C24 H24 119.8 . . ?
O14 C25 C30 127.3(7) . . ?
O14 C25 C26 112.6(7) . . ?
C30 C25 C26 120.0(7) . . ?
O13 C26 C27 123.6(7) . . ?
O13 C26 C25 115.8(7) . . ?
C27 C26 C25 120.7(7) . . ?
C26 C27 C28 119.4(7) . . ?
C26 C27 H27 120.3 . . ?
C28 C27 H27 120.3 . . ?
C29 C28 C27 119.7(7) . . ?
C29 C28 H28 120.1 . . ?
C27 C28 H28 120.1 . . ?
C28 C29 C30 121.3(8) . . ?
C28 C29 H29 119.3 . . ?
C30 C29 H29 119.3 . . ?
C25 C30 C29 118.9(7) . . ?
C25 C30 C31 120.6(6) . . ?
C29 C30 C31 120.5(7) . . ?
O15 C31 O16 121.6(7) . . ?
O15 C31 C30 125.6(7) . . ?
O16 C31 C30 112.8(6) . . ?
O16 C32 C33 107.3(6) . . ?
O16 C32 H32A 110.3 . . ?
C33 C32 H32A 110.3 . . ?
O16 C32 H32B 110.3 . . ?
C33 C32 H32B 110.3 . . ?
H32A C32 H32B 108.5 . . ?
O17 C33 C32 107.5(8) . . ?
O17 C33 H33A 110.2 . . ?
C32 C33 H33A 110.2 . . ?
O17 C33 H33B 110.2 . . ?
C32 C33 H33B 110.2 . . ?
H33A C33 H33B 108.5 . . ?
C35 C34 O17 106.6(14) . . ?
C35 C34 H34A 110.4 . . ?
O17 C34 H34A 110.4 . . ?
C35 C34 H34B 110.4 . . ?
O17 C34 H34B 110.4 . . ?
H34A C34 H34B 108.6 . . ?
O18 C35 C34 121.2(17) . . ?
O18 C35 H35A 107.0 . . ?
C34 C35 H35A 107.0 . . ?
O18 C35 H35B 107.0 . . ?
C34 C35 H35B 107.0 . . ?
H35A C35 H35B 106.8 . . ?
O18 C36 C37 114.8(19) . . ?
O18 C36 H36A 108.6 . . ?
C37 C36 H36A 108.6 . . ?
O18 C36 H36B 108.6 . . ?
C37 C36 H36B 108.6 . . ?
H36A C36 H36B 107.5 . . ?
C36 C37 O19 114.8(18) . . ?
C36 C37 H37A 108.6 . . ?
O19 C37 H37A 108.6 . . ?
C36 C37 H37B 108.6 . . ?
O19 C37 H37B 108.6 . . ?
H37A C37 H37B 107.5 . . ?
C39 C38 O19 111.2(17) . . ?
C39 C38 H38A 109.4 . . ?
O19 C38 H38A 109.4 . . ?
C39 C38 H38B 109.4 . . ?
O19 C38 H38B 109.4 . . ?
H38A C38 H38B 108.0 . . ?
C38 C39 O20 107.7(13) . . ?
C38 C39 H39A 110.2 . . ?
O20 C39 H39A 110.2 . . ?
C38 C39 H39B 110.2 . . ?
O20 C39 H39B 110.2 . . ?
H39A C39 H39B 108.5 . . ?
C41 C40 O20 107.9(9) . . ?
C41 C40 H40A 110.1 . . ?
O20 C40 H40A 110.1 . . ?
C41 C40 H40B 110.1 . . ?
O20 C40 H40B 110.1 . . ?
H40A C40 H40B 108.4 . . ?
O21 C41 C40 109.2(7) . . ?
O21 C41 H41A 109.8 . . ?
C40 C41 H41A 109.8 . . ?
O21 C41 H41B 109.8 . . ?
C40 C41 H41B 109.8 . . ?
H41A C41 H41B 108.3 . . ?
O22 C42 O21 122.3(7) . . ?
O22 C42 C43 124.8(7) . . ?
O21 C42 C43 112.9(6) . . ?
C44 C43 C48 118.7(6) . . ?
C44 C43 C42 122.9(6) . . ?
C48 C43 C42 118.4(7) . . ?
O23 C44 C43 126.4(6) . . ?
O23 C44 C45 113.5(6) . . ?
C43 C44 C45 120.1(6) . . ?
O24 C45 C46 123.2(7) . . ?
O24 C45 C44 115.4(6) . . ?
C46 C45 C44 121.4(7) . . ?
C45 C46 C47 118.3(7) . . ?
C45 C46 H46 120.8 . . ?
C47 C46 H46 120.8 . . ?
C48 C47 C46 121.3(7) . . ?
C48 C47 H47 119.4 . . ?
C46 C47 H47 119.4 . . ?
C47 C48 C43 120.3(7) . . ?
C47 C48 H48 119.9 . . ?
C43 C48 H48 119.9 . . ?
O26 C49 C50 114.4(8) . . ?
O26 C49 C54 125.7(8) . . ?
C50 C49 C54 119.8(8) . . ?
O25 C50 C51 124.8(9) . . ?
O25 C50 C49 115.0(7) . . ?
C51 C50 C49 120.2(9) . . ?
C52 C51 C50 119.4(11) . . ?
C52 C51 H51 120.3 . . ?
C50 C51 H51 120.3 . . ?
C51 C52 C53 122.2(10) . . ?
C51 C52 H52 118.9 . . ?
C53 C52 H52 118.9 . . ?
C52 C53 C54 120.0(11) . . ?
C52 C53 H53 120.0 . . ?
C54 C53 H53 120.0 . . ?
C53 C54 C49 118.2(10) . . ?
C53 C54 C55 121.5(9) . . ?
C49 C54 C55 120.3(8) . . ?
O27 C55 O28 123.1(9) . . ?
O27 C55 C54 125.6(8) . . ?
O28 C55 C54 111.2(8) . . ?
O28 C56 C57 110.9(17) . . ?
O28 C56 H56A 109.5 . . ?
C57 C56 H56A 109.5 . . ?
O28 C56 H56B 109.5 . . ?
C57 C56 H56B 109.5 . . ?
H56A C56 H56B 108.0 . . ?
O29 C57 C56 113(2) . . ?
O29 C57 H57A 108.9 . . ?
C56 C57 H57A 108.9 . . ?
O29 C57 H57B 108.9 . . ?
C56 C57 H57B 108.9 . . ?
H57A C57 H57B 107.7 . . ?
C59 C58 O29 104(2) . . ?
C59 C58 H58A 111.0 . . ?
O29 C58 H58A 111.0 . . ?
C59 C58 H58B 111.0 . . ?
O29 C58 H58B 111.0 . . ?
H58A C58 H58B 109.0 . . ?
C58 C59 O30 109.7(19) . . ?
C58 C59 H59A 109.7 . . ?
O30 C59 H59A 109.7 . . ?
C58 C59 H59B 109.7 . . ?
O30 C59 H59B 109.7 . . ?
H59A C59 H59B 108.2 . . ?
O30 C60 C61 116(2) . . ?
O30 C60 H60A 108.3 . . ?
C61 C60 H60A 108.3 . . ?
O30 C60 H60B 108.3 . . ?
C61 C60 H60B 108.3 . . ?
H60A C60 H60B 107.4 . . ?
O31 C61 C60 107.8(19) . . ?
O31 C61 H61A 110.2 . . ?
C60 C61 H61A 110.2 . . ?
O31 C61 H61B 110.2 . . ?
C60 C61 H61B 110.2 . . ?
H61A C61 H61B 108.5 . . ?
O31 C62 C63 112.3(12) . . ?
O31 C62 H62A 109.1 . . ?
C63 C62 H62A 109.1 . . ?
O31 C62 H62B 109.1 . . ?
C63 C62 H62B 109.1 . . ?
H62A C62 H62B 107.9 . . ?
O32 C63 C62 110.2(14) . . ?
O32 C63 H63A 109.6 . . ?
C62 C63 H63A 109.6 . . ?
O32 C63 H63B 109.6 . . ?
C62 C63 H63B 109.6 . . ?
H63A C63 H63B 108.1 . . ?
O32 C64 C65 108.0(8) . . ?
O32 C64 H64A 110.1 . . ?
C65 C64 H64A 110.1 . . ?
O32 C64 H64B 110.1 . . ?
C65 C64 H64B 110.1 . . ?
H64A C64 H64B 108.4 . . ?
O33 C65 C64 107.6(8) . . ?
O33 C65 H65A 110.2 . . ?
C64 C65 H65A 110.2 . . ?
O33 C65 H65B 110.2 . . ?
C64 C65 H65B 110.2 . . ?
H65A C65 H65B 108.5 . . ?
O34 C66 O33 121.7(7) . . ?
O34 C66 C67 125.6(7) . . ?
O33 C66 C67 112.6(7) . . ?
C72 C67 C68 118.4(7) . . ?
C72 C67 C66 120.3(7) . . ?
C68 C67 C66 121.3(7) . . ?
O35 C68 C69 114.9(6) . . ?
O35 C68 C67 125.8(7) . . ?
C69 C68 C67 119.3(7) . . ?
O36 C69 C70 124.7(7) . . ?
O36 C69 C68 113.3(7) . . ?
C70 C69 C68 122.0(7) . . ?
C71 C70 C69 118.6(8) . . ?
C71 C70 H70 120.7 . . ?
C69 C70 H70 120.7 . . ?
C70 C71 C72 121.2(8) . . ?
C70 C71 H71 119.4 . . ?
C72 C71 H71 119.4 . . ?
C67 C72 C71 120.4(8) . . ?
C67 C72 H72 119.8 . . ?
C71 C72 H72 119.8 . . ?
C73 N1 C74 122(2) . . ?
C73 N1 C75 120.3(18) . . ?
C74 N1 C75 117.7(18) . . ?
O39 C73 N1 131(2) . . ?
O39 C73 H73 114.5 . . ?
N1 C73 H73 114.5 . . ?
N1 C74 H74A 109.5 . . ?
N1 C74 H74B 109.5 . . ?
H74A C74 H74B 109.5 . . ?
N1 C74 H74C 109.5 . . ?
H74A C74 H74C 109.5 . . ?
H74B C74 H74C 109.5 . . ?
N1 C75 H75A 109.5 . . ?
N1 C75 H75B 109.5 . . ?
H75A C75 H75B 109.5 . . ?
N1 C75 H75C 109.5 . . ?
H75A C75 H75C 109.5 . . ?
H75B C75 H75C 109.5 . . ?
H40O O40 H40P 125.0 . . ?
C77 N2 C76 122.8(14) . . ?
C77 N2 C78 117.3(14) . . ?
C76 N2 C78 119.8(13) . . ?
O41 C76 N2 119.8(19) . . ?
O41 C76 H76 120.1 . . ?
N2 C76 H76 120.1 . . ?
N2 C77 H77A 109.5 . . ?
N2 C77 H77B 109.5 . . ?
H77A C77 H77B 109.5 . . ?
N2 C77 H77C 109.5 . . ?
H77A C77 H77C 109.5 . . ?
H77B C77 H77C 109.5 . . ?
N2 C78 H78A 109.5 . . ?
N2 C78 H78B 109.5 . . ?
H78A C78 H78B 109.5 . . ?
N2 C78 H78C 109.5 . . ?
H78A C78 H78C 109.5 . . ?
H78B C78 H78C 109.5 . . ?

loop_
_geom_bond_atom_site_label_1
_geom_bond_atom_site_label_2
_geom_bond_distance
_geom_bond_site_symmetry_2
_geom_bond_publ_flag
Ti1 O1 1.897(6) . ?
Ti1 O25 1.908(6) . ?
Ti1 O13 1.914(5) . ?
Ti1 O14 2.021(5) . ?
Ti1 O2 2.022(5) . ?
Ti1 O26 2.034(5) . ?
Ti1 Li1 3.409(12) . ?
Ti1 Li2 3.436(14) . ?
Ti1 Li3 3.452(13) . ?
Ti2 O36 1.893(6) . ?
Ti2 O12 1.901(6) . ?
Ti2 O24 1.907(5) . ?
Ti2 O35 2.012(5) . ?
Ti2 O11 2.023(6) . ?
Ti2 O23 2.032(5) . ?
Ti2 Li2 3.412(13) . ?
Ti2 Li1 3.430(13) . ?
Ti2 Li3 3.459(13) . ?
Na1 O38 2.375(16) . ?
Na1 O37 2.38(2) . ?
Na1 O6 2.516(16) . ?
Na1 O7 2.566(13) . ?
Na1 O30 2.614(18) 1_455 ?
Na1 O31 2.625(16) 1_455 ?
Na1 O29 2.80(2) 1_455 ?
Na1 C15 3.12(2) . ?
Na1 H38O 2.6499 . ?
Li1 O2 1.925(13) . ?
Li1 O10 1.934(13) . ?
Li1 O11 1.950(13) . ?
Li1 O3 1.965(13) . ?
Li1 Li3 3.485(17) . ?
Li2 O27 1.912(14) . ?
Li2 O35 1.944(14) . ?
Li2 O26 1.947(15) . ?
Li2 O34 1.948(15) . ?
Li3 O15 1.928(15) . ?
Li3 O22 1.929(15) . ?
Li3 O23 1.940(14) . ?
Li3 O14 1.973(14) . ?
O1 C2 1.350(10) . ?
O2 C1 1.344(9) . ?
O3 C7 1.221(10) . ?
O4 C7 1.338(10) . ?
O4 C8 1.451(10) . ?
O5 C9 1.410(13) . ?
O5 C10 1.429(11) . ?
O6 C12 1.321(18) . ?
O6 C11 1.393(17) . ?
O7 C14 1.39(2) . ?
O7 C13 1.42(3) . ?
O8 C16 1.32(2) . ?
O8 C15 1.428(18) . ?
O9 C18 1.349(11) . ?
O9 C17 1.35(2) . ?
O10 C18 1.212(12) . ?
O11 C20 1.337(9) . ?
O12 C21 1.333(12) . ?
O13 C26 1.330(10) . ?
O14 C25 1.347(9) . ?
O15 C31 1.214(9) . ?
O16 C31 1.335(9) . ?
O16 C32 1.451(9) . ?
O17 C34 1.410(17) . ?
O17 C33 1.417(13) . ?
O18 C36 1.27(2) . ?
O18 C35 1.36(2) . ?
O19 C37 1.44(2) . ?
O19 C38 1.47(2) . ?
O20 C39 1.470(16) . ?
O20 C40 1.471(14) . ?
O21 C42 1.332(10) . ?
O21 C41 1.449(9) . ?
O22 C42 1.214(9) . ?
O23 C44 1.358(8) . ?
O24 C45 1.358(9) . ?
O25 C50 1.330(10) . ?
O26 C49 1.333(10) . ?
O27 C55 1.194(11) . ?
O28 C55 1.342(11) . ?
O28 C56 1.434(17) . ?
O29 C57 1.33(3) . ?
O29 C58 1.432(19) . ?
O30 C60 1.32(3) . ?
O30 C59 1.487(19) . ?
O31 C61 1.397(19) . ?
O31 C62 1.462(18) . ?
O32 C64 1.377(11) . ?
O32 C63 1.408(18) . ?
O33 C66 1.329(10) . ?
O33 C65 1.465(11) . ?
O34 C66 1.213(10) . ?
O35 C68 1.333(9) . ?
O36 C69 1.350(9) . ?
O37 H37O 0.8400 . ?
O37 H37P 0.8400 . ?
O38 H38O 0.8400 . ?
O38 H38P 0.8401 . ?
C1 C6 1.406(11) . ?
C1 C2 1.416(11) . ?
C2 C3 1.379(12) . ?
C3 C4 1.407(13) . ?
C3 H3 0.9500 . ?
C4 C5 1.372(12) . ?
C4 H4 0.9500 . ?
C5 C6 1.403(11) . ?
C5 H5 0.9500 . ?
C6 C7 1.474(11) . ?
C8 C9 1.501(13) . ?
C8 H8A 0.9900 . ?
C8 H8B 0.9900 . ?
C9 H9A 0.9900 . ?
C9 H9B 0.9900 . ?
C10 C11 1.489(18) . ?
C10 H10A 0.9900 . ?
C10 H10B 0.9900 . ?
C11 H11A 0.9900 . ?
C11 H11B 0.9900 . ?
C12 C13 1.47(3) . ?
C12 H12A 0.9900 . ?
C12 H12B 0.9900 . ?
C13 H13A 0.9900 . ?
C13 H13B 0.9900 . ?
C14 C15 1.51(2) . ?
C14 H14A 0.9900 . ?
C14 H14B 0.9900 . ?
C15 H15A 0.9900 . ?
C15 H15B 0.9900 . ?
C16 C17 1.425(18) . ?
C16 H16A 0.9900 . ?
C16 H16B 0.9900 . ?
C17 H17A 0.9900 . ?
C17 H17B 0.9900 . ?
C18 C19 1.470(15) . ?
C19 C20 1.384(13) . ?
C19 C24 1.430(14) . ?
C20 C21 1.431(14) . ?
C21 C22 1.375(12) . ?
C22 C23 1.396(17) . ?
C22 H22 0.9500 . ?
C23 C24 1.373(18) . ?
C23 H23 0.9500 . ?
C24 H24 0.9500 . ?
C25 C30 1.390(11) . ?
C25 C26 1.429(11) . ?
C26 C27 1.379(11) . ?
C27 C28 1.417(13) . ?
C27 H27 0.9500 . ?
C28 C29 1.393(12) . ?
C28 H28 0.9500 . ?
C29 C30 1.407(10) . ?
C29 H29 0.9500 . ?
C30 C31 1.476(10) . ?
C32 C33 1.485(12) . ?
C32 H32A 0.9900 . ?
C32 H32B 0.9900 . ?
C33 H33A 0.9900 . ?
C33 H33B 0.9900 . ?
C34 C35 1.428(19) . ?
C34 H34A 0.9900 . ?
C34 H34B 0.9900 . ?
C35 H35A 0.9900 . ?
C35 H35B 0.9900 . ?
C36 C37 1.377(19) . ?
C36 H36A 0.9900 . ?
C36 H36B 0.9900 . ?
C37 H37A 0.9900 . ?
C37 H37B 0.9900 . ?
C38 C39 1.47(3) . ?
C38 H38A 0.9900 . ?
C38 H38B 0.9900 . ?
C39 H39A 0.9900 . ?
C39 H39B 0.9900 . ?
C40 C41 1.460(14) . ?
C40 H40A 0.9900 . ?
C40 H40B 0.9900 . ?
C41 H41A 0.9900 . ?
C41 H41B 0.9900 . ?
C42 C43 1.484(10) . ?
C43 C44 1.366(11) . ?
C43 C48 1.423(10) . ?
C44 C45 1.410(10) . ?
C45 C46 1.379(11) . ?
C46 C47 1.388(12) . ?
C46 H46 0.9500 . ?
C47 C48 1.374(11) . ?
C47 H47 0.9500 . ?
C48 H48 0.9500 . ?
C49 C50 1.405(13) . ?
C49 C54 1.415(12) . ?
C50 C51 1.380(12) . ?
C51 C52 1.369(17) . ?
C51 H51 0.9500 . ?
C52 C53 1.369(18) . ?
C52 H52 0.9500 . ?
C53 C54 1.408(14) . ?
C53 H53 0.9500 . ?
C54 C55 1.473(14) . ?
C56 C57 1.50(2) . ?
C56 H56A 0.9900 . ?
C56 H56B 0.9900 . ?
C57 H57A 0.9900 . ?
C57 H57B 0.9900 . ?
C58 C59 1.41(2) . ?
C58 H58A 0.9900 . ?
C58 H58B 0.9900 . ?
C59 H59A 0.9900 . ?
C59 H59B 0.9900 . ?
C60 C61 1.51(3) . ?
C60 H60A 0.9900 . ?
C60 H60B 0.9900 . ?
C61 H61A 0.9900 . ?
C61 H61B 0.9900 . ?
C62 C63 1.505(17) . ?
C62 H62A 0.9900 . ?
C62 H62B 0.9900 . ?
C63 H63A 0.9900 . ?
C63 H63B 0.9900 . ?
C64 C65 1.509(13) . ?
C64 H64A 0.9900 . ?
C64 H64B 0.9900 . ?
C65 H65A 0.9900 . ?
C65 H65B 0.9900 . ?
C66 C67 1.473(12) . ?
C67 C72 1.404(12) . ?
C67 C68 1.410(11) . ?
C68 C69 1.407(11) . ?
C69 C70 1.383(12) . ?
C70 C71 1.378(12) . ?
C70 H70 0.9500 . ?
C71 C72 1.406(13) . ?
C71 H71 0.9500 . ?
C72 H72 0.9500 . ?
O39 C73 1.27(2) . ?
N1 C73 1.31(3) . ?
N1 C74 1.43(2) . ?
N1 C75 1.46(2) . ?
C73 H73 0.9500 . ?
C74 H74A 0.9800 . ?
C74 H74B 0.9800 . ?
C74 H74C 0.9800 . ?
C75 H75A 0.9800 . ?
C75 H75B 0.9800 . ?
C75 H75C 0.9800 . ?
O40 H40O 0.8399 . ?
O40 H40P 0.8397 . ?
O41 C76 1.243(18) . ?
N2 C77 1.38(2) . ?
N2 C76 1.38(2) . ?
N2 C78 1.420(16) . ?
C76 H76 0.9500 . ?
C77 H77A 0.9800 . ?
C77 H77B 0.9800 . ?
C77 H77C 0.9800 . ?
C78 H78A 0.9800 . ?
C78 H78B 0.9800 . ?
C78 H78C 0.9800 . ?
